data_7006491
loop_
_publ_author_name
'Foreman, Mark R. S.'
'Hudson, Michael J.'
'Drew, Michael G. B.'
'Hill, Cl\'ement'
'Madic, Charles'

_publ_section_title
;
 Complexes formed between the quadridentate, heterocyclic molecules
 6,6'-bis-(5,6-dialkyl-1,2,4-triazin-3-yl)-2,2'-bipyridine (BTBP) and
 lanthanides(III): implications for the partitioning of actinides(III)
 and lanthanides(III).
;
_journal_issue 13
_journal_name_full 'Dalton transactions (Cambridge, England : 2003)'
_journal_page_first 1645
_journal_page_last 1653
_journal_paper_doi 10.1039/b511321k
_journal_year 2006
_chemical_formula_sum 'C26 H29 Dy N12 O9'
_chemical_formula_weight 816.12
_chemical_name_systematic
;
?
;
_space_group_IT_number 2
_symmetry_cell_setting triclinic
_symmetry_space_group_name_Hall '-P 1'
_symmetry_space_group_name_H-M 'P -1'
_atom_sites_solution_hydrogens geom
_atom_sites_solution_primary direct
_atom_sites_solution_secondary difmap
_audit_creation_method SHELXL
_cell_angle_alpha 92.495(10)
_cell_angle_beta 95.369(10)
_cell_angle_gamma 106.592(10)
_cell_formula_units_Z 2
_cell_length_a 9.988(12)
_cell_length_b 10.147(14)
_cell_length_c 16.915(18)
_cell_measurement_temperature 293(2)
_cell_volume 1631(3)
_computing_cell_refinement XDS
_computing_data_collection 'XDS (Kabsch, 1991)'
_computing_data_reduction XDS
_computing_molecular_graphics PLATON(Spek,1994)
_computing_structure_refinement 'SHELXL-93 (Sheldrick, 1993)'
_computing_structure_solution 'SHELXS-86 (Sheldrick, 1990)'
_diffrn_ambient_temperature 293(2)
_diffrn_measured_fraction_theta_full 0.896
_diffrn_measurement_device 'Marresearch Image Plate'
_diffrn_measurement_method '95 frames at 2^o intervals, counting time 2 min.'
_diffrn_radiation_monochromator graphite
_diffrn_radiation_source 'fine-focus sealed tube'
_diffrn_radiation_type MoK\a
_diffrn_radiation_wavelength 0.71073
_diffrn_reflns_av_R_equivalents 0.0429
_diffrn_reflns_av_sigmaI/netI 0.0706
_diffrn_reflns_limit_h_max 10
_diffrn_reflns_limit_h_min -11
_diffrn_reflns_limit_k_max 12
_diffrn_reflns_limit_k_min -12
_diffrn_reflns_limit_l_max 16
_diffrn_reflns_limit_l_min -20
_diffrn_reflns_number 8294
_diffrn_reflns_theta_full 25.67
_diffrn_reflns_theta_max 25.67
_diffrn_reflns_theta_min 3.05
_exptl_absorpt_coefficient_mu 2.359
_exptl_absorpt_correction_T_max 1.000
_exptl_absorpt_correction_T_min 0.814
_exptl_absorpt_correction_type empirical
_exptl_absorpt_process_details
;
DIFABS, Walker, N. and Stuart, D., Acta Cryst 1983 A39 158.
;
_exptl_crystal_colour white
_exptl_crystal_density_diffrn 1.662
_exptl_crystal_description needle
_exptl_crystal_F_000 814
_exptl_crystal_size_max 0.27
_exptl_crystal_size_mid 0.04
_exptl_crystal_size_min 0.04
_refine_diff_density_max 1.911
_refine_diff_density_min -1.826
_refine_diff_density_rms 0.185
_refine_ls_extinction_coef 0.0069(10)
_refine_ls_extinction_expression Fc^*^=kFc[1+0.001xFc^2^\l^3^/sin(2\q)]^-1/4^
_refine_ls_extinction_method SHELXL
_refine_ls_goodness_of_fit_all 1.355
_refine_ls_goodness_of_fit_obs 1.411
_refine_ls_matrix_type full
_refine_ls_number_parameters 439
_refine_ls_number_reflns 5556
_refine_ls_number_restraints 0
_refine_ls_restrained_S_all 1.355
_refine_ls_restrained_S_obs 1.411
_refine_ls_R_factor_all 0.0705
_refine_ls_R_factor_obs 0.0611
_refine_ls_shift/esd_max 0.009
_refine_ls_shift/esd_mean 0.001
_refine_ls_structure_factor_coef Fsqd
_refine_ls_weighting_details
;
w=1/[\s^2^(Fo^2^)+(0.0475P)^2^+3.4741P] where P=(Fo^2^+2Fc^2^)/3
;
_refine_ls_weighting_scheme calc
_refine_ls_wR_factor_all 0.1467
_refine_ls_wR_factor_obs 0.1436
_reflns_number_observed 4957
_reflns_number_total 5556
_reflns_observed_criterion >2sigma(I)
_cod_data_source_file b511321k.txt
_cod_data_source_block dy
_cod_original_cell_volume 1631.3(35)
_cod_original_sg_symbol_H-M P-1
_cod_database_code 7006491

loop_
_symmetry_equiv_pos_as_xyz
'x, y, z'
'-x, -y, -z'

loop_
_atom_site_aniso_label
_atom_site_aniso_U_11
_atom_site_aniso_U_22
_atom_site_aniso_U_33
_atom_site_aniso_U_23
_atom_site_aniso_U_13
_atom_site_aniso_U_12
Dy1 0.0304(2) 0.0298(2) 0.0282(2) 0.00156(13) 0.00027(13) 0.00697(13)
N1 0.039(4) 0.044(4) 0.039(4) 0.011(3) 0.010(3) 0.010(3)
N2 0.039(4) 0.036(4) 0.037(4) 0.006(3) 0.007(3) 0.009(3)
C3 0.036(5) 0.038(4) 0.027(4) 0.001(3) -0.003(3) 0.014(3)
N4 0.051(5) 0.043(4) 0.035(4) 0.003(3) -0.005(3) 0.019(3)
C5 0.051(6) 0.047(5) 0.031(5) 0.007(4) 0.004(4) 0.027(4)
C6 0.048(6) 0.039(4) 0.048(6) 0.008(4) 0.017(4) 0.021(4)
C7 0.042(5) 0.036(4) 0.035(5) -0.005(4) -0.007(4) 0.008(3)
N8 0.038(4) 0.034(3) 0.041(4) 0.006(3) 0.004(3) 0.008(3)
C9 0.039(5) 0.030(4) 0.046(5) 0.003(4) 0.013(4) 0.002(3)
C10 0.042(6) 0.043(5) 0.066(7) 0.006(5) 0.008(5) -0.001(4)
C11 0.049(6) 0.049(6) 0.068(8) -0.004(5) -0.008(5) -0.005(4)
C12 0.039(5) 0.047(5) 0.050(6) -0.005(4) -0.006(4) 0.005(4)
N21 0.052(5) 0.065(5) 0.043(5) -0.006(4) -0.003(4) 0.017(4)
N22 0.049(5) 0.057(5) 0.037(5) 0.001(4) -0.001(4) 0.019(4)
C23 0.057(6) 0.052(5) 0.037(5) 0.003(4) -0.003(4) 0.021(4)
N24 0.077(7) 0.072(6) 0.037(5) 0.010(4) -0.006(4) 0.029(5)
C25 0.068(8) 0.091(8) 0.031(6) -0.008(5) -0.014(5) 0.030(6)
C26 0.055(7) 0.094(9) 0.042(6) -0.003(6) -0.014(5) 0.022(6)
C27 0.058(7) 0.054(6) 0.059(7) 0.019(5) 0.014(5) 0.022(5)
N28 0.048(4) 0.030(3) 0.021(3) -0.003(3) 0.006(3) 0.002(3)
C29 0.057(7) 0.061(6) 0.051(7) 0.022(5) 0.018(5) 0.026(5)
C30 0.072(9) 0.086(9) 0.110(13) 0.067(9) 0.006(8) -0.003(7)
C31 0.123(14) 0.104(12) 0.096(13) 0.060(10) 0.010(11) -0.008(10)
C32 0.105(12) 0.118(12) 0.063(10) 0.056(9) 0.002(8) -0.012(9)
C51 0.080(8) 0.063(7) 0.050(7) 0.015(5) -0.007(6) 0.027(6)
C52 0.084(9) 0.089(9) 0.054(8) 0.016(6) -0.015(6) 0.032(7)
C61 0.057(7) 0.066(6) 0.065(8) 0.031(6) 0.031(5) 0.022(5)
C62 0.081(9) 0.064(7) 0.065(8) 0.008(6) 0.019(7) -0.017(6)
C251 0.136(15) 0.131(13) 0.042(8) 0.011(8) -0.025(9) 0.037(11)
C252 0.204(22) 0.139(16) 0.053(10) 0.016(10) -0.036(12) 0.060(15)
C261 0.069(10) 0.186(19) 0.071(11) -0.019(12) -0.017(8) -0.028(11)
C262 0.191(27) 0.192(26) 0.285(43) -0.100(26) 0.116(28) -0.119(22)
O41 0.065(5) 0.073(5) 0.043(4) -0.004(4) -0.005(4) 0.027(4)
O42 0.059(4) 0.058(4) 0.047(4) -0.002(3) 0.000(3) 0.029(3)
N43 0.047(5) 0.048(5) 0.065(6) 0.001(4) 0.014(4) 0.014(4)
O44 0.098(7) 0.079(6) 0.095(7) -0.013(5) 0.030(6) 0.054(5)
O51 0.064(5) 0.065(4) 0.051(5) -0.014(4) -0.006(4) 0.030(4)
O52 0.075(5) 0.058(4) 0.043(4) 0.003(3) 0.004(4) 0.035(4)
N53 0.051(5) 0.040(4) 0.065(6) -0.016(4) 0.009(4) 0.007(4)
O54 0.081(7) 0.087(6) 0.110(8) -0.025(5) 0.019(5) 0.053(5)
O61 0.040(4) 0.043(3) 0.061(5) -0.001(3) 0.010(3) 0.011(3)
O62 0.053(4) 0.040(3) 0.076(6) 0.000(3) 0.024(4) 0.008(3)
N63 0.050(5) 0.052(5) 0.055(6) -0.003(4) 0.002(4) -0.002(4)
O64 0.060(5) 0.052(5) 0.154(11) -0.002(5) 0.034(6) -0.016(4)
N71 0.201(20) 0.157(15) 0.099(14) 0.066(12) 0.007(13) 0.030(13)
C72 0.111(13) 0.082(9) 0.085(12) 0.024(8) 0.036(10) 0.027(8)
C73 0.056(8) 0.125(12) 0.079(10) -0.002(9) 0.007(6) 0.036(7)

loop_
_atom_site_label
_atom_site_type_symbol
_atom_site_fract_x
_atom_site_fract_y
_atom_site_fract_z
_atom_site_U_iso_or_equiv
_atom_site_thermal_displace_type
_atom_site_occupancy
_atom_site_calc_flag
_atom_site_refinement_flags
_atom_site_disorder_group
Dy1 Dy 0.25271(4) 0.25757(4) 0.22720(2) 0.0301(2) Uani 1 d . .
N1 N 0.2421(8) 0.4260(7) 0.0576(5) 0.040(2) Uani 1 d . .
N2 N 0.1663(8) 0.3135(7) 0.0915(5) 0.038(2) Uani 1 d . .
C3 C 0.0469(9) 0.2342(8) 0.0531(5) 0.034(2) Uani 1 d . .
N4 N -0.0056(8) 0.2522(7) -0.0206(5) 0.042(2) Uani 1 d . .
C5 C 0.0683(10) 0.3593(9) -0.0562(5) 0.040(2) Uani 1 d . .
C6 C 0.1947(10) 0.4483(9) -0.0150(6) 0.042(2) Uani 1 d . .
C7 C -0.0340(9) 0.1139(8) 0.0943(5) 0.040(2) Uani 1 d . .
N8 N 0.0218(7) 0.0942(7) 0.1661(5) 0.038(2) Uani 1 d . .
C9 C -0.0540(9) -0.0088(8) 0.2072(6) 0.039(2) Uani 1 d . .
C10 C -0.1863(10) -0.0937(10) 0.1747(7) 0.053(3) Uani 1 d . .
H10 H -0.2367 -0.1637 0.2033 0.064 Uiso 1 calc R .
C11 C -0.2411(11) -0.0730(10) 0.1004(7) 0.061(3) Uani 1 d . .
H11 H -0.3281 -0.1303 0.0783 0.073 Uiso 1 calc R .
C12 C -0.1674(10) 0.0329(9) 0.0583(6) 0.048(2) Uani 1 d . .
H12 H -0.2040 0.0499 0.0085 0.058 Uiso 1 calc R .
N21 N 0.5152(9) 0.3552(9) 0.3818(5) 0.054(2) Uani 1 d . .
N22 N 0.3923(9) 0.2567(8) 0.3604(5) 0.047(2) Uani 1 d . .
C23 C 0.3390(11) 0.1678(10) 0.4117(6) 0.048(2) Uani 1 d . .
N24 N 0.3969(11) 0.1644(10) 0.4853(5) 0.061(2) Uani 1 d . .
C25 C 0.5209(13) 0.2613(13) 0.5081(7) 0.064(3) Uani 1 d . .
C26 C 0.5784(12) 0.3555(13) 0.4539(7) 0.065(3) Uani 1 d . .
C27 C 0.1993(12) 0.0628(10) 0.3847(7) 0.055(3) Uani 1 d . .
N28 N 0.1332(8) 0.0753(6) 0.3109(4) 0.035(2) Uani 1 d . .
C29 C 0.0148(12) -0.0219(11) 0.2875(7) 0.053(3) Uani 1 d . .
C30 C -0.0455(15) -0.1260(15) 0.3375(10) 0.093(5) Uani 1 d . .
H30 H -0.1303 -0.1916 0.3196 0.112 Uiso 1 calc R .
C31 C 0.0177(19) -0.1316(17) 0.4103(11) 0.115(7) Uani 1 d . .
H31 H -0.0217 -0.2021 0.4419 0.138 Uiso 1 calc R .
C32 C 0.1393(17) -0.0339(16) 0.4375(9) 0.104(6) Uani 1 d . .
H32 H 0.1812 -0.0313 0.4892 0.124 Uiso 1 calc R .
C51 C 0.0165(13) 0.3839(12) -0.1397(7) 0.064(3) Uani 1 d . .
H51D H 0.0844 0.3745 -0.1754 0.076 Uiso 1 calc R .
H51E H 0.0109 0.4777 -0.1403 0.076 Uiso 1 calc R .
C52 C -0.1263(14) 0.2855(13) -0.1709(8) 0.075(4) Uani 1 d . .
H52A H -0.1317 0.1948 -0.1547 0.090 Uiso 1 calc R .
H52B H -0.1387 0.2831 -0.2279 0.090 Uiso 1 calc R .
H52C H -0.1988 0.3166 -0.1496 0.090 Uiso 1 calc R .
C61 C 0.2813(12) 0.5769(11) -0.0501(7) 0.059(3) Uani 1 d . .
H61A H 0.3142 0.5476 -0.0981 0.071 Uiso 1 calc R .
H61B H 0.2190 0.6312 -0.0659 0.071 Uiso 1 calc R .
C62 C 0.4025(14) 0.6670(12) -0.0002(8) 0.077(4) Uani 1 d . .
H62C H 0.3755 0.6857 0.0512 0.093 Uiso 1 calc R .
H62D H 0.4363 0.7521 -0.0247 0.093 Uiso 1 calc R .
H62E H 0.4755 0.6228 0.0059 0.093 Uiso 1 calc R .
C251 C 0.5859(19) 0.2607(18) 0.5909(8) 0.105(6) Uani 1 d . .
H25A H 0.6807 0.2549 0.5881 0.127 Uiso 1 calc R .
H25B H 0.5938 0.3487 0.6186 0.127 Uiso 1 calc R .
C252 C 0.5150(23) 0.1521(19) 0.6393(10) 0.133(8) Uani 1 d . .
H25C H 0.4414 0.1781 0.6626 0.160 Uiso 1 calc R .
H25D H 0.5815 0.1389 0.6807 0.160 Uiso 1 calc R .
H25E H 0.4755 0.0678 0.6064 0.160 Uiso 1 calc R .
C261 C 0.7164(16) 0.4656(22) 0.4745(10) 0.125(7) Uani 1 d . .
H26D H 0.7094 0.5182 0.5224 0.150 Uiso 1 calc R .
H26E H 0.7880 0.4202 0.4875 0.150 Uiso 1 calc R .
C262 C 0.7616(27) 0.5543(27) 0.4206(21) 0.257(21) Uani 1 d . .
H26A H 0.7471 0.5057 0.3691 0.308 Uiso 1 calc R .
H26B H 0.8600 0.6001 0.4342 0.308 Uiso 1 calc R .
H26C H 0.7104 0.6213 0.4197 0.308 Uiso 1 calc R .
O41 O 0.1793(8) 0.3720(8) 0.3464(5) 0.060(2) Uani 1 d . .
O42 O 0.0642(7) 0.3703(7) 0.2318(4) 0.053(2) Uani 1 d . .
N43 N 0.0893(9) 0.4158(8) 0.3054(6) 0.053(2) Uani 1 d . .
O44 O 0.0336(10) 0.4971(9) 0.3320(6) 0.084(3) Uani 1 d . .
O51 O 0.2987(8) 0.1174(7) 0.1126(5) 0.059(2) Uani 1 d . .
O52 O 0.3776(8) 0.0772(7) 0.2276(4) 0.056(2) Uani 1 d . .
N53 N 0.3737(9) 0.0579(8) 0.1534(6) 0.054(2) Uani 1 d . .
O54 O 0.4341(10) -0.0172(9) 0.1232(6) 0.087(3) Uani 1 d . .
O61 O 0.4857(7) 0.3748(6) 0.1908(4) 0.048(2) Uani 1 d . .
O62 O 0.3750(7) 0.5072(6) 0.2407(5) 0.057(2) Uani 1 d . .
N63 N 0.4848(9) 0.4958(9) 0.2147(6) 0.056(2) Uani 1 d . .
O64 O 0.5877(9) 0.5953(8) 0.2097(7) 0.094(3) Uani 1 d . .
N71 N 0.8282(22) 0.1644(20) 0.3869(11) 0.156(8) Uani 1 d . .
C72 C 0.7802(18) 0.1876(15) 0.3260(11) 0.091(5) Uani 1 d . .
C73 C 0.7256(14) 0.2229(16) 0.2531(9) 0.085(4) Uani 1 d . .
H73A H 0.6434 0.2511 0.2606 0.102 Uiso 1 calc R .
H73B H 0.7009 0.1445 0.2151 0.102 Uiso 1 calc R .
H73C H 0.7950 0.2973 0.2339 0.102 Uiso 1 calc R .

loop_
_atom_type_symbol
_atom_type_description
_atom_type_scat_dispersion_real
_atom_type_scat_dispersion_imag
_atom_type_scat_source
C C 0.0033 0.0016 'International Tables Vol C Tables 4.2.6.8 and 6.1.1.4'
H H 0.0000 0.0000 'International Tables Vol C Tables 4.2.6.8 and 6.1.1.4'
N N 0.0061 0.0033 'International Tables Vol C Tables 4.2.6.8 and 6.1.1.4'
O O 0.0106 0.0060 'International Tables Vol C Tables 4.2.6.8 and 6.1.1.4'
Dy Dy -0.1892 4.4098 'International Tables Vol C Tables 4.2.6.8 and 6.1.1.4'

loop_
_geom_angle_atom_site_label_1
_geom_angle_atom_site_label_2
_geom_angle_atom_site_label_3
_geom_angle
_geom_angle_site_symmetry_1
_geom_angle_site_symmetry_3
_geom_angle_publ_flag
O61 Dy1 O62 52.2(2) . . ?
O61 Dy1 O42 123.0(2) . . ?
O62 Dy1 O42 74.9(3) . . ?
O61 Dy1 N28 141.2(2) . . ?
O62 Dy1 N28 138.6(2) . . ?
O42 Dy1 N28 91.6(3) . . ?
O61 Dy1 O52 75.4(2) . . ?
O62 Dy1 O52 123.4(3) . . ?
O42 Dy1 O52 161.3(2) . . ?
N28 Dy1 O52 72.2(3) . . ?
O61 Dy1 O51 72.2(2) . . ?
O62 Dy1 O51 117.7(3) . . ?
O42 Dy1 O51 127.8(2) . . ?
N28 Dy1 O51 101.6(3) . . ?
O52 Dy1 O51 50.4(2) . . ?
O61 Dy1 N8 140.0(2) . . ?
O62 Dy1 N8 139.2(2) . . ?
O42 Dy1 N8 70.1(3) . . ?
N28 Dy1 N8 63.5(2) . . ?
O52 Dy1 N8 93.9(3) . . ?
O51 Dy1 N8 71.5(3) . . ?
O61 Dy1 N2 84.6(2) . . ?
O62 Dy1 N2 82.5(3) . . ?
O42 Dy1 N2 67.4(2) . . ?
N28 Dy1 N2 128.6(2) . . ?
O52 Dy1 N2 115.5(2) . . ?
O51 Dy1 N2 65.0(3) . . ?
N8 Dy1 N2 65.2(2) . . ?
O61 Dy1 N22 82.1(3) . . ?
O62 Dy1 N22 84.0(3) . . ?
O42 Dy1 N22 115.0(3) . . ?
N28 Dy1 N22 66.3(3) . . ?
O52 Dy1 N22 67.5(3) . . ?
O51 Dy1 N22 116.6(3) . . ?
N8 Dy1 N22 129.8(3) . . ?
N2 Dy1 N22 165.0(2) . . ?
O61 Dy1 O41 115.1(2) . . ?
O62 Dy1 O41 69.7(3) . . ?
O42 Dy1 O41 50.8(2) . . ?
N28 Dy1 O41 71.5(2) . . ?
O52 Dy1 O41 127.8(2) . . ?
O51 Dy1 O41 172.4(2) . . ?
N8 Dy1 O41 102.0(3) . . ?
N2 Dy1 O41 116.4(2) . . ?
N22 Dy1 O41 64.1(3) . . ?
C6 N1 N2 117.7(8) . . ?
C3 N2 N1 119.7(7) . . ?
C3 N2 Dy1 120.3(5) . . ?
N1 N2 Dy1 120.0(5) . . ?
N2 C3 N4 124.9(8) . . ?
N2 C3 C7 117.4(7) . . ?
N4 C3 C7 117.7(7) . . ?
C5 N4 C3 116.7(8) . . ?
N4 C5 C6 119.3(8) . . ?
N4 C5 C51 119.4(9) . . ?
C6 C5 C51 121.3(9) . . ?
N1 C6 C5 121.7(8) . . ?
N1 C6 C61 115.9(9) . . ?
C5 C6 C61 122.4(9) . . ?
N8 C7 C12 123.4(9) . . ?
N8 C7 C3 117.2(7) . . ?
C12 C7 C3 119.3(8) . . ?
C7 N8 C9 118.4(8) . . ?
C7 N8 Dy1 120.0(5) . . ?
C9 N8 Dy1 121.5(6) . . ?
N8 C9 C10 121.1(9) . . ?
N8 C9 C29 114.9(8) . . ?
C10 C9 C29 124.1(9) . . ?
C11 C10 C9 119.7(9) . . ?
C10 C11 C12 120.3(9) . . ?
C11 C12 C7 117.1(9) . . ?
C26 N21 N22 117.5(10) . . ?
C23 N22 N21 119.6(9) . . ?
C23 N22 Dy1 119.9(7) . . ?
N21 N22 Dy1 120.2(6) . . ?
N22 C23 N24 125.4(10) . . ?
N22 C23 C27 116.9(9) . . ?
N24 C23 C27 117.7(10) . . ?
C23 N24 C25 116.3(10) . . ?
N24 C25 C26 118.7(10) . . ?
N24 C25 C251 117.0(12) . . ?
C26 C25 C251 124.3(13) . . ?
N21 C26 C25 122.5(11) . . ?
N21 C26 C261 115.6(13) . . ?
C25 C26 C261 121.9(12) . . ?
N28 C27 C32 123.8(11) . . ?
N28 C27 C23 117.3(8) . . ?
C32 C27 C23 118.7(11) . . ?
C29 N28 C27 115.8(8) . . ?
C29 N28 Dy1 124.6(6) . . ?
C27 N28 Dy1 119.3(6) . . ?
N28 C29 C30 121.7(11) . . ?
N28 C29 C9 115.3(8) . . ?
C30 C29 C9 123.0(11) . . ?
C31 C30 C29 121.1(14) . . ?
C30 C31 C32 119.6(13) . . ?
C31 C32 C27 117.4(14) . . ?
C62 C61 C6 117.9(10) . . ?
C5 C51 C52 113.5(10) . . ?
C252 C251 C25 117.6(14) . . ?
C262 C261 C26 118.3(18) . . ?
N43 O41 Dy1 95.0(6) . . ?
O44 N43 O41 123.5(10) . . ?
O42 N43 O44 121.7(10) . . ?
O41 N43 O42 114.8(8) . . ?
N43 O42 Dy1 98.6(5) . . ?
N53 O51 Dy1 96.2(6) . . ?
O52 N53 O54 122.0(10) . . ?
O54 N53 O51 122.6(10) . . ?
O52 N53 O51 115.3(8) . . ?
N53 O52 Dy1 97.3(6) . . ?
O64 N63 O62 122.8(9) . . ?
O64 N63 O61 120.0(10) . . ?
O62 N63 O61 117.1(7) . . ?
N63 O61 Dy1 95.5(5) . . ?
N63 O62 Dy1 95.0(5) . . ?
N71 C72 C73 177.1(20) . . ?

loop_
_geom_bond_atom_site_label_1
_geom_bond_atom_site_label_2
_geom_bond_distance
_geom_bond_site_symmetry_2
_geom_bond_publ_flag
Dy1 O61 2.441(7) . ?
Dy1 O62 2.468(7) . ?
Dy1 O42 2.472(7) . ?
Dy1 N28 2.477(7) . ?
Dy1 O52 2.492(7) . ?
Dy1 O51 2.509(7) . ?
Dy1 N8 2.521(7) . ?
Dy1 N2 2.521(8) . ?
Dy1 N22 2.538(8) . ?
Dy1 O41 2.552(8) . ?
N1 C6 1.328(12) . ?
N2 C3 1.324(11) . ?
N2 N1 1.360(10) . ?
C3 C7 1.498(12) . ?
N4 C3 1.348(11) . ?
C5 N4 1.330(12) . ?
C5 C51 1.515(14) . ?
C6 C5 1.423(13) . ?
C6 C61 1.523(12) . ?
C7 N8 1.336(12) . ?
C7 C12 1.414(12) . ?
C9 N8 1.363(11) . ?
C9 C29 1.492(15) . ?
C10 C9 1.401(12) . ?
C11 C10 1.37(2) . ?
C12 C11 1.384(15) . ?
N21 N22 1.349(11) . ?
C23 N22 1.316(13) . ?
C23 N24 1.328(13) . ?
N24 C25 1.35(2) . ?
C25 C26 1.40(2) . ?
C25 C251 1.49(2) . ?
C26 N21 1.319(14) . ?
C26 C261 1.51(2) . ?
C27 N28 1.385(13) . ?
C27 C23 1.510(15) . ?
C29 N28 1.319(13) . ?
C29 C30 1.415(14) . ?
C30 C31 1.34(2) . ?
C32 C31 1.36(2) . ?
C32 C27 1.400(15) . ?
C52 C51 1.52(2) . ?
C61 C62 1.46(2) . ?
C251 C252 1.46(2) . ?
C262 C261 1.33(3) . ?
O41 N43 1.276(11) . ?
N43 O44 1.212(11) . ?
N43 O42 1.285(11) . ?
O51 N53 1.265(11) . ?
N53 O54 1.222(11) . ?
N53 O52 1.257(11) . ?
N63 O64 1.230(11) . ?
N63 O62 1.252(11) . ?
N63 O61 1.279(11) . ?
N71 C72 1.16(2) . ?
C72 C73 1.40(2) . ?
